data_2017808
loop_
_publ_author_name
'Wang, Zi-Liang'
'Li, Ming-Xue'

_publ_section_title
;
 Poly[(\m~4~-biphenyl-3,3',4,4'-tetracarboxylato)bis[\m~2~-1,4-bis(imidazol-1-ylmethyl)benzene]dicobalt(II)]
;
_journal_coeditor_code FG3189
_journal_issue 10
_journal_name_full 'Acta Crystallographica Section C'
_journal_page_first m311
_journal_page_last m313
_journal_paper_doi 10.1107/S0108270110038503
_journal_volume 66
_journal_year 2010
_chemical_formula_iupac '[Co2 (C16 H6 O8) (C14 H14 N4)2]'
_chemical_formula_moiety 'C22 H17 Co N4 O4'
_chemical_formula_sum 'C22 H17 Co N4 O4'
_chemical_formula_weight 460.33
_chemical_name_systematic
;
Poly[(\m~4~-biphenyl-3,3',4,4'-tetracarboxylato)bis[\m~2~-1,4-bis(imidazol-
1-ylmethyl)benzene]dicobalt(II)]
;
_space_group_IT_number 14
_symmetry_cell_setting monoclinic
_symmetry_space_group_name_Hall '-P 2yn'
_symmetry_space_group_name_H-M 'P 1 21/n 1'
_atom_sites_solution_hydrogens geom
_atom_sites_solution_primary direct
_atom_sites_solution_secondary difmap
_audit_creation_method SHELXL-97
_cell_angle_alpha 90.00
_cell_angle_beta 98.872(2)
_cell_angle_gamma 90.00
_cell_formula_units_Z 4
_cell_length_a 9.3243(12)
_cell_length_b 11.0261(14)
_cell_length_c 19.675(3)
_cell_measurement_reflns_used 2999
_cell_measurement_temperature 298(2)
_cell_measurement_theta_max 24.74
_cell_measurement_theta_min 2.59
_cell_volume 1998.6(5)
_computing_cell_refinement 'SMART (Bruker, 2001)'
_computing_data_collection 'SMART (Bruker, 2001)'
_computing_data_reduction 'SAINT-Plus (Bruker, 2001)'
_computing_molecular_graphics 'DIAMOND (Brandenburg, 2008) and TOPOS (Blatov <i>et al.</i>, 2000)'
_computing_publication_material 'PLATON (Spek, 2009)'
_computing_structure_refinement 'SHELXL97 (Sheldrick, 2008)'
_computing_structure_solution 'SHELXS97 (Sheldrick, 2008)'
_diffrn_ambient_temperature 298(2)
_diffrn_measured_fraction_theta_full 0.989
_diffrn_measured_fraction_theta_max 0.989
_diffrn_measurement_device_type 'Bruker SMART APEX CCD area-detector'
_diffrn_measurement_method '0.3\% wide \w exposures'
_diffrn_radiation_monochromator graphite
_diffrn_radiation_source 'fine-focus sealed tube'
_diffrn_radiation_type MoK\a
_diffrn_radiation_wavelength 0.71073
_diffrn_reflns_av_R_equivalents 0.0649
_diffrn_reflns_av_sigmaI/netI 0.0673
_diffrn_reflns_limit_h_max 12
_diffrn_reflns_limit_h_min -11
_diffrn_reflns_limit_k_max 14
_diffrn_reflns_limit_k_min -14
_diffrn_reflns_limit_l_max 26
_diffrn_reflns_limit_l_min -26
_diffrn_reflns_number 16575
_diffrn_reflns_theta_full 28.33
_diffrn_reflns_theta_max 28.33
_diffrn_reflns_theta_min 2.10
_exptl_absorpt_coefficient_mu 0.897
_exptl_absorpt_correction_T_max 0.9156
_exptl_absorpt_correction_T_min 0.8698
_exptl_absorpt_correction_type multi-scan
_exptl_absorpt_process_details '(SADABS; Sheldrick, 2003)'
_exptl_crystal_colour red
_exptl_crystal_density_diffrn 1.530
_exptl_crystal_density_method 'not measured'
_exptl_crystal_description block
_exptl_crystal_F_000 944
_exptl_crystal_size_max 0.16
_exptl_crystal_size_mid 0.12
_exptl_crystal_size_min 0.10
_refine_diff_density_max 0.487
_refine_diff_density_min -0.326
_refine_ls_extinction_method none
_refine_ls_goodness_of_fit_ref 1.004
_refine_ls_hydrogen_treatment constr
_refine_ls_matrix_type full
_refine_ls_number_parameters 280
_refine_ls_number_reflns 4932
_refine_ls_number_restraints 0
_refine_ls_restrained_S_all 1.004
_refine_ls_R_factor_all 0.0737
_refine_ls_R_factor_gt 0.0495
_refine_ls_shift/su_max 0.001
_refine_ls_shift/su_mean 0.000
_refine_ls_structure_factor_coef Fsqd
_refine_ls_weighting_details 'calc w=1/[\s^2^(Fo^2^)+(0.0344P)^2^+0.0000P] where P=(Fo^2^+2Fc^2^)/3'
_refine_ls_weighting_scheme calc
_refine_ls_wR_factor_gt 0.0920
_refine_ls_wR_factor_ref 0.1011
_reflns_number_gt 3660
_reflns_number_total 4932
_reflns_threshold_expression I>2\s(I)
_cod_data_source_file fg3189.cif
_cod_data_source_block I
_cod_original_cell_volume 1998.6(4)
_cod_original_sg_symbol_H-M 'P 21/n'
_cod_database_code 2017808
_cod_database_fobs_code 2017808

loop_
_symmetry_equiv_pos_as_xyz
'x, y, z'
'-x+1/2, y+1/2, -z+1/2'
'-x, -y, -z'
'x-1/2, -y-1/2, z-1/2'

loop_
_atom_site_type_symbol
_atom_site_label
_atom_site_fract_x
_atom_site_fract_y
_atom_site_fract_z
_atom_site_U_iso_or_equiv
_atom_site_adp_type
_atom_site_calc_flag
_atom_site_refinement_flags
_atom_site_occupancy
_atom_site_disorder_assembly
_atom_site_disorder_group
C C1 0.6386(3) 0.3400(2) 0.62273(11) 0.0248(5) Uani d . 1 . .
C C2 0.6212(3) 0.2278(2) 0.58964(12) 0.0267(5) Uani d . 1 . .
C C3 0.5568(3) 0.2256(2) 0.52106(12) 0.0382(7) Uani d . 1 . .
H H3 0.5443 0.1517 0.4981 0.046 Uiso calc R 1 . .
C C4 0.5110(3) 0.3304(2) 0.48635(13) 0.0396(7) Uani d . 1 . .
H H4 0.4690 0.3258 0.4404 0.048 Uiso calc R 1 . .
C C5 0.5263(3) 0.4429(2) 0.51841(12) 0.0274(6) Uani d . 1 . .
C C6 0.5924(3) 0.4449(2) 0.58688(12) 0.0279(6) Uani d . 1 . .
H H6 0.6061 0.5191 0.6094 0.033 Uiso calc R 1 . .
C C7 0.6964(3) 0.3506(2) 0.69801(12) 0.0272(6) Uani d . 1 . .
C C8 0.6724(3) 0.1096(2) 0.62369(12) 0.0322(6) Uani d . 1 . .
C C10 1.1325(3) 0.3150(3) 0.84616(14) 0.0423(7) Uani d . 1 . .
H H10 1.1579 0.3798 0.8758 0.051 Uiso calc R 1 . .
C C11 1.2256(4) 0.2331(3) 0.82715(16) 0.0548(9) Uani d . 1 . .
H H11 1.3256 0.2309 0.8409 0.066 Uiso calc R 1 . .
C C9 1.0070(3) 0.1894(2) 0.77791(13) 0.0388(7) Uani d . 1 . .
H H9 0.9297 0.1501 0.7513 0.047 Uiso calc R 1 . .
C C12 1.2003(4) 0.0489(3) 0.74932(16) 0.0645(10) Uani d . 1 . .
H H12A 1.2717 0.0766 0.7218 0.077 Uiso calc R 1 . .
H H12B 1.1209 0.0119 0.7186 0.077 Uiso calc R 1 . .
C C13 1.2687(3) -0.0450(3) 0.80014(14) 0.0437(7) Uani d . 1 . .
C C14 1.4136(3) -0.0471(3) 0.82264(15) 0.0441(7) Uani d . 1 . .
H H14 1.4737 0.0076 0.8046 0.053 Uiso calc R 1 . .
C C15 1.4731(3) -0.1292(3) 0.87182(16) 0.0484(8) Uani d . 1 . .
H H15 1.5727 -0.1281 0.8868 0.058 Uiso calc R 1 . .
C C16 1.3892(4) -0.2121(3) 0.89902(15) 0.0482(8) Uani d . 1 . .
C C17 1.2439(4) -0.2146(4) 0.87397(19) 0.0727(12) Uani d . 1 . .
H H17 1.1849 -0.2720 0.8905 0.087 Uiso calc R 1 . .
C C18 1.1839(4) -0.1329(4) 0.82457(19) 0.0726(12) Uani d . 1 . .
H H18 1.0853 -0.1369 0.8075 0.087 Uiso calc R 1 . .
C C19 1.4551(5) -0.3003(3) 0.95342(17) 0.0780(13) Uani d . 1 . .
H H19A 1.4323 -0.3824 0.9377 0.094 Uiso calc R 1 . .
H H19B 1.5598 -0.2913 0.9607 0.094 Uiso calc R 1 . .
C C20 1.3334(4) -0.3611(3) 1.05390(15) 0.0505(9) Uani d . 1 . .
H H20 1.3128 -0.4404 1.0395 0.061 Uiso calc R 1 . .
C C21 1.4101(4) -0.1756(3) 1.05628(16) 0.0553(9) Uani d . 1 . .
H H21 1.4515 -0.1031 1.0449 0.066 Uiso calc R 1 . .
C C22 1.3483(3) -0.1970(3) 1.11257(15) 0.0433(7) Uani d . 1 . .
H H22 1.3397 -0.1409 1.1470 0.052 Uiso calc R 1 . .
Co Co1 0.81348(4) 0.39402(3) 0.819609(16) 0.02624(11) Uani d . 1 . .
N N1 0.9941(2) 0.28830(19) 0.81501(10) 0.0326(5) Uani d . 1 . .
N N2 1.1449(3) 0.1539(2) 0.78381(12) 0.0488(7) Uani d . 1 . .
N N3 1.4005(3) -0.2803(2) 1.01907(13) 0.0530(7) Uani d . 1 . .
N N4 1.3001(3) -0.3147(2) 1.11107(11) 0.0377(6) Uani d . 1 . .
O O1 0.6899(2) 0.26282(16) 0.73708(8) 0.0383(5) Uani d . 1 . .
O O2 0.7481(2) 0.45151(16) 0.72088(8) 0.0375(5) Uani d . 1 . .
O O3 0.5740(2) 0.03197(17) 0.62971(9) 0.0424(5) Uani d . 1 . .
O O4 0.8033(2) 0.08968(16) 0.63999(9) 0.0412(5) Uani d . 1 . .

loop_
_atom_site_aniso_label
_atom_site_aniso_U_11
_atom_site_aniso_U_22
_atom_site_aniso_U_33
_atom_site_aniso_U_12
_atom_site_aniso_U_13
_atom_site_aniso_U_23
C1 0.0255(14) 0.0262(13) 0.0219(12) 0.0014(11) 0.0010(10) 0.0022(10)
C2 0.0318(15) 0.0229(13) 0.0240(12) 0.0004(11) -0.0004(10) 0.0031(10)
C3 0.061(2) 0.0228(14) 0.0269(14) 0.0006(13) -0.0050(13) -0.0012(11)
C4 0.065(2) 0.0272(15) 0.0216(13) 0.0024(14) -0.0093(13) 0.0016(11)
C5 0.0357(15) 0.0226(13) 0.0228(12) 0.0003(12) 0.0011(11) 0.0049(10)
C6 0.0319(15) 0.0227(13) 0.0273(13) -0.0008(11) -0.0006(11) 0.0002(10)
C7 0.0296(15) 0.0287(14) 0.0221(12) 0.0079(11) -0.0001(11) -0.0006(10)
C8 0.0488(18) 0.0231(13) 0.0225(12) 0.0036(13) -0.0020(12) 0.0006(10)
C10 0.0420(18) 0.0455(18) 0.0368(16) 0.0013(15) -0.0021(13) 0.0007(13)
C11 0.039(2) 0.072(2) 0.052(2) 0.0119(18) 0.0033(16) 0.0033(18)
C9 0.0460(19) 0.0368(16) 0.0307(14) 0.0123(14) -0.0036(13) -0.0004(12)
C12 0.079(3) 0.072(2) 0.0415(18) 0.042(2) 0.0073(17) -0.0043(17)
C13 0.0455(19) 0.0515(19) 0.0366(15) 0.0168(16) 0.0148(14) -0.0030(14)
C14 0.048(2) 0.0358(17) 0.0498(18) -0.0037(15) 0.0115(15) 0.0033(14)
C15 0.0360(18) 0.059(2) 0.0514(19) 0.0118(16) 0.0094(15) 0.0094(15)
C16 0.058(2) 0.0482(19) 0.0453(17) 0.0170(17) 0.0287(16) 0.0071(14)
C17 0.067(3) 0.089(3) 0.071(3) -0.014(2) 0.038(2) 0.015(2)
C18 0.037(2) 0.126(4) 0.058(2) 0.006(2) 0.0160(17) 0.008(2)
C19 0.115(3) 0.070(2) 0.062(2) 0.041(2) 0.054(2) 0.0271(19)
C20 0.081(3) 0.0314(16) 0.0435(17) 0.0103(16) 0.0226(17) 0.0035(13)
C21 0.070(2) 0.0376(18) 0.061(2) -0.0036(17) 0.0188(18) 0.0095(16)
C22 0.052(2) 0.0363(16) 0.0411(16) -0.0014(15) 0.0065(14) 0.0017(13)
Co1 0.0350(2) 0.02181(18) 0.02007(17) 0.00322(16) -0.00160(13) -0.00080(14)
N1 0.0389(14) 0.0324(13) 0.0248(11) 0.0056(10) -0.0003(10) 0.0017(9)
N2 0.0545(18) 0.0570(17) 0.0335(13) 0.0263(14) 0.0025(12) -0.0021(12)
N3 0.076(2) 0.0431(16) 0.0476(15) 0.0185(14) 0.0324(14) 0.0150(12)
N4 0.0507(16) 0.0305(13) 0.0328(12) 0.0050(11) 0.0095(11) 0.0039(10)
O1 0.0531(13) 0.0358(11) 0.0238(9) 0.0005(10) -0.0007(9) 0.0088(8)
O2 0.0560(13) 0.0250(10) 0.0272(9) 0.0038(9) -0.0071(9) -0.0025(8)
O3 0.0503(13) 0.0300(11) 0.0431(11) -0.0074(10) -0.0051(9) 0.0109(9)
O4 0.0463(13) 0.0309(11) 0.0424(11) 0.0082(9) -0.0062(9) -0.0002(8)

loop_
_atom_type_symbol
_atom_type_description
_atom_type_scat_dispersion_real
_atom_type_scat_dispersion_imag
_atom_type_scat_source
C C 0.0033 0.0016 'International Tables Vol C Tables 4.2.6.8 and 6.1.1.4'
H H 0.0000 0.0000 'International Tables Vol C Tables 4.2.6.8 and 6.1.1.4'
N N 0.0061 0.0033 'International Tables Vol C Tables 4.2.6.8 and 6.1.1.4'
O O 0.0106 0.0060 'International Tables Vol C Tables 4.2.6.8 and 6.1.1.4'
Co Co 0.3494 0.9721 'International Tables Vol C Tables 4.2.6.8 and 6.1.1.4'

loop_
_geom_angle_atom_site_label_1
_geom_angle_atom_site_label_2
_geom_angle_atom_site_label_3
_geom_angle_site_symmetry_1
_geom_angle_site_symmetry_3
_geom_angle
_geom_angle_publ_flag
C6 C1 C2 . . 119.8(2) ?
C6 C1 C7 . . 118.2(2) ?
C2 C1 C7 . . 121.8(2) ?
C3 C2 C1 . . 118.0(2) ?
C3 C2 C8 . . 118.4(2) ?
C1 C2 C8 . . 123.5(2) ?
C4 C3 C2 . . 121.5(2) ?
C4 C3 H3 . . 119.3 ?
C2 C3 H3 . . 119.3 ?
C3 C4 C5 . . 121.5(2) ?
C3 C4 H4 . . 119.3 ?
C5 C4 H4 . . 119.3 ?
C4 C5 C6 . . 116.9(2) ?
C4 C5 C5 . 3_666 121.9(3) ?
C6 C5 C5 . 3_666 121.2(3) ?
C1 C6 C5 . . 122.3(2) ?
C1 C6 H6 . . 118.8 ?
C5 C6 H6 . . 118.8 ?
O1 C7 O2 . . 121.1(2) ?
O1 C7 C1 . . 120.3(2) ?
O2 C7 C1 . . 118.5(2) ?
O4 C8 O3 . . 123.6(2) ?
O4 C8 C2 . . 120.2(2) ?
O3 C8 C2 . . 116.0(2) ?
C11 C10 N1 . . 109.5(3) ?
C11 C10 H10 . . 125.2 ?
N1 C10 H10 . . 125.2 ?
C10 C11 N2 . . 106.6(3) ?
C10 C11 H11 . . 126.7 ?
N2 C11 H11 . . 126.7 ?
N1 C9 N2 . . 111.2(3) ?
N1 C9 H9 . . 124.4 ?
N2 C9 H9 . . 124.4 ?
N2 C12 C13 . . 112.0(2) yes
N2 C12 H12A . . 109.2 ?
C13 C12 H12A . . 109.2 ?
N2 C12 H12B . . 109.2 ?
C13 C12 H12B . . 109.2 ?
H12A C12 H12B . . 107.9 ?
C14 C13 C18 . . 117.9(3) ?
C14 C13 C12 . . 121.7(3) ?
C18 C13 C12 . . 120.3(3) ?
C13 C14 C15 . . 120.9(3) ?
C13 C14 H14 . . 119.5 ?
C15 C14 H14 . . 119.5 ?
C16 C15 C14 . . 121.5(3) ?
C16 C15 H15 . . 119.3 ?
C14 C15 H15 . . 119.3 ?
C15 C16 C17 . . 117.9(3) ?
C15 C16 C19 . . 121.1(3) ?
C17 C16 C19 . . 121.1(3) ?
C16 C17 C18 . . 120.8(3) ?
C16 C17 H17 . . 119.6 ?
C18 C17 H17 . . 119.6 ?
C17 C18 C13 . . 120.7(3) ?
C17 C18 H18 . . 119.6 ?
C13 C18 H18 . . 119.6 ?
N3 C19 C16 . . 111.6(3) yes
N3 C19 H19A . . 109.3 ?
C16 C19 H19A . . 109.3 ?
N3 C19 H19B . . 109.3 ?
C16 C19 H19B . . 109.3 ?
H19A C19 H19B . . 108.0 ?
N4 C20 N3 . . 111.7(3) ?
N4 C20 H20 . . 124.2 ?
N3 C20 H20 . . 124.2 ?
C22 C21 N3 . . 107.0(3) ?
C22 C21 H21 . . 126.5 ?
N3 C21 H21 . . 126.5 ?
C21 C22 N4 . . 109.2(3) ?
C21 C22 H22 . . 125.4 ?
N4 C22 H22 . . 125.4 ?
O3 Co1 O2 2_656 . 106.94(8) ?
O3 Co1 N4 2_656 3_757 105.97(9) ?
O2 Co1 N4 . 3_757 131.01(9) ?
O3 Co1 N1 2_656 . 94.70(8) ?
O2 Co1 N1 . . 105.03(7) ?
N4 Co1 N1 3_757 . 107.33(9) ?
O3 Co1 O1 2_656 . 165.87(7) ?
O2 Co1 O1 . . 59.33(6) ?
N4 Co1 O1 3_757 . 87.03(8) ?
N1 Co1 O1 . . 86.47(8) ?
C9 N1 C10 . . 105.3(2) ?
C9 N1 Co1 . . 129.2(2) ?
C10 N1 Co1 . . 125.25(19) ?
C9 N2 C11 . . 107.4(2) ?
C9 N2 C12 . . 126.4(3) ?
C11 N2 C12 . . 126.3(3) ?
C20 N3 C21 . . 106.7(2) ?
C20 N3 C19 . . 126.9(3) ?
C21 N3 C19 . . 126.4(3) ?
C20 N4 C22 . . 105.5(2) ?
C20 N4 Co1 . 3_757 128.2(2) ?
C22 N4 Co1 . 3_757 126.21(18) ?
C7 O1 Co1 . . 83.22(15) ?
C7 O2 Co1 . . 96.12(14) ?
C8 O3 Co1 . 2_646 103.03(16) ?

loop_
_geom_bond_atom_site_label_1
_geom_bond_atom_site_label_2
_geom_bond_site_symmetry_2
_geom_bond_distance
_geom_bond_publ_flag
C1 C6 . 1.388(3) ?
C1 C2 . 1.396(3) ?
C1 C7 . 1.500(3) ?
C2 C3 . 1.390(3) ?
C2 C8 . 1.508(3) ?
C3 C4 . 1.376(3) ?
C3 H3 . 0.9300 ?
C4 C5 . 1.390(3) ?
C4 H4 . 0.9300 ?
C5 C6 . 1.392(3) ?
C5 C5 3_666 1.496(4) ?
C6 H6 . 0.9300 ?
C7 O1 . 1.243(3) ?
C7 O2 . 1.267(3) ?
C8 O4 . 1.233(3) ?
C8 O3 . 1.274(3) ?
C10 C11 . 1.345(4) ?
C10 N1 . 1.372(3) ?
C10 H10 . 0.9300 ?
C11 N2 . 1.363(4) ?
C11 H11 . 0.9300 ?
C9 N1 . 1.327(3) ?
C9 N2 . 1.332(3) ?
C9 H9 . 0.9300 ?
C12 N2 . 1.475(4) ?
C12 C13 . 1.510(4) ?
C12 H12A . 0.9700 ?
C12 H12B . 0.9700 ?
C13 C14 . 1.356(4) ?
C13 C18 . 1.383(5) ?
C14 C15 . 1.377(4) ?
C14 H14 . 0.9300 ?
C15 C16 . 1.365(4) ?
C15 H15 . 0.9300 ?
C16 C17 . 1.369(5) ?
C16 C19 . 1.505(4) ?
C17 C18 . 1.379(5) ?
C17 H17 . 0.9300 ?
C18 H18 . 0.9300 ?
C19 N3 . 1.476(3) ?
C19 H19A . 0.9700 ?
C19 H19B . 0.9700 ?
C20 N4 . 1.316(3) ?
C20 N3 . 1.337(3) ?
C20 H20 . 0.9300 ?
C21 C22 . 1.346(4) ?
C21 N3 . 1.362(4) ?
C21 H21 . 0.9300 ?
C22 N4 . 1.373(3) ?
C22 H22 . 0.9300 ?
Co1 O3 2_656 2.0212(18) yes
Co1 O2 . 2.0449(17) yes
Co1 N4 3_757 2.048(2) yes
Co1 N1 . 2.062(2) yes
Co1 O1 . 2.3411(18) yes
N4 Co1 3_757 2.048(2) ?
O3 Co1 2_646 2.0212(18) ?

loop_
_geom_torsion_atom_site_label_1
_geom_torsion_atom_site_label_2
_geom_torsion_atom_site_label_3
_geom_torsion_atom_site_label_4
_geom_torsion_site_symmetry_1
_geom_torsion_site_symmetry_2
_geom_torsion_site_symmetry_3
_geom_torsion_site_symmetry_4
_geom_torsion
_geom_torsion_publ_flag
C6 C1 C2 C3 . . . . -0.2(4) ?
C7 C1 C2 C3 . . . . 175.2(2) ?
C6 C1 C2 C8 . . . . 177.9(2) ?
C7 C1 C2 C8 . . . . -6.7(4) ?
C1 C2 C3 C4 . . . . -0.1(4) ?
C8 C2 C3 C4 . . . . -178.3(3) ?
C2 C3 C4 C5 . . . . -0.5(5) ?
C3 C4 C5 C6 . . . . 1.2(4) ?
C3 C4 C5 C5 . . . 3_666 -178.5(3) ?
C2 C1 C6 C5 . . . . 1.0(4) ?
C7 C1 C6 C5 . . . . -174.6(2) ?
C4 C5 C6 C1 . . . . -1.4(4) ?
C5 C5 C6 C1 3_666 . . . 178.3(3) ?
C6 C1 C7 O1 . . . . 153.9(2) ?
C2 C1 C7 O1 . . . . -21.6(4) ?
C6 C1 C7 O2 . . . . -24.3(3) ?
C2 C1 C7 O2 . . . . 160.2(2) ?
C3 C2 C8 O4 . . . . 111.0(3) ?
C1 C2 C8 O4 . . . . -67.1(3) ?
C3 C2 C8 O3 . . . . -64.5(3) ?
C1 C2 C8 O3 . . . . 117.4(3) ?
N1 C10 C11 N2 . . . . -0.2(3) ?
N2 C12 C13 C14 . . . . -95.0(3) ?
N2 C12 C13 C18 . . . . 85.8(4) ?
C18 C13 C14 C15 . . . . -4.3(4) ?
C12 C13 C14 C15 . . . . 176.4(3) ?
C13 C14 C15 C16 . . . . 0.9(5) ?
C14 C15 C16 C17 . . . . 2.5(5) ?
C14 C15 C16 C19 . . . . -179.2(3) ?
C15 C16 C17 C18 . . . . -2.2(5) ?
C19 C16 C17 C18 . . . . 179.4(3) ?
C16 C17 C18 C13 . . . . -1.3(6) ?
C14 C13 C18 C17 . . . . 4.5(5) ?
C12 C13 C18 C17 . . . . -176.2(3) ?
C15 C16 C19 N3 . . . . 116.0(3) ?
C17 C16 C19 N3 . . . . -65.7(5) ?
N3 C21 C22 N4 . . . . 0.1(4) ?
N2 C9 N1 C10 . . . . -0.4(3) ?
N2 C9 N1 Co1 . . . . 173.71(17) ?
C11 C10 N1 C9 . . . . 0.4(3) ?
C11 C10 N1 Co1 . . . . -174.05(19) ?
O3 Co1 N1 C9 2_656 . . . -167.3(2) ?
O2 Co1 N1 C9 . . . . -58.3(2) ?
N4 Co1 N1 C9 3_757 . . . 84.4(2) ?
O1 Co1 N1 C9 . . . . -1.4(2) ?
O3 Co1 N1 C10 2_656 . . . 5.8(2) ?
O2 Co1 N1 C10 . . . . 114.7(2) ?
N4 Co1 N1 C10 3_757 . . . -102.6(2) ?
O1 Co1 N1 C10 . . . . 171.7(2) ?
N1 C9 N2 C11 . . . . 0.3(3) ?
N1 C9 N2 C12 . . . . -179.1(3) ?
C10 C11 N2 C9 . . . . -0.1(3) ?
C10 C11 N2 C12 . . . . 179.4(3) ?
C13 C12 N2 C9 . . . . -117.1(3) ?
C13 C12 N2 C11 . . . . 63.5(4) ?
N4 C20 N3 C21 . . . . -0.2(4) ?
N4 C20 N3 C19 . . . . 179.2(3) ?
C22 C21 N3 C20 . . . . 0.1(4) ?
C22 C21 N3 C19 . . . . -179.4(3) ?
C16 C19 N3 C20 . . . . 122.7(4) ?
C16 C19 N3 C21 . . . . -57.9(5) ?
N3 C20 N4 C22 . . . . 0.3(4) ?
N3 C20 N4 Co1 . . . 3_757 175.9(2) ?
C21 C22 N4 C20 . . . . -0.3(3) ?
C21 C22 N4 Co1 . . . 3_757 -176.0(2) ?
O2 C7 O1 Co1 . . . . -4.8(2) ?
C1 C7 O1 Co1 . . . . 177.1(2) ?
O3 Co1 O1 C7 2_656 . . . -11.7(4) ?
O2 Co1 O1 C7 . . . . 2.94(14) ?
N4 Co1 O1 C7 3_757 . . . 145.56(16) ?
N1 Co1 O1 C7 . . . . -106.86(15) ?
O1 C7 O2 Co1 . . . . 5.4(3) ?
C1 C7 O2 Co1 . . . . -176.38(19) ?
O3 Co1 O2 C7 2_656 . . . 173.43(15) ?
N4 Co1 O2 C7 3_757 . . . -56.33(18) ?
N1 Co1 O2 C7 . . . . 73.62(16) ?
O1 Co1 O2 C7 . . . . -2.88(14) ?
O4 C8 O3 Co1 . . . 2_646 7.0(3) ?
C2 C8 O3 Co1 . . . 2_646 -177.69(16) ?
